data_4080224
loop_
_publ_author_name
'Roitershtein, Dmitrii M.'
'Vinogradov, Alexander A.'
'Vinogradov, Alexei A.'
'Lyssenko, Konstantin A.'
'Nelyubina, Yulia V.'
'Anan&#x2019;ev, Ivan V.'
'Nifant&#x2019;ev, Ilya E.'
'Yakovlev, Vladimir A.'
'Kostitsyna, Natalya N.'

_publ_section_title
;
 Di- and Triphenylacetates of Lanthanum and Neodymium. Synthesis,
 Structural Diversity, and Application in Diene Polymerization
;
_journal_issue 5
_journal_name_full Organometallics
_journal_page_first 1272
_journal_paper_doi 10.1021/om301020r
_journal_volume 32
_journal_year 2013
_chemical_formula_moiety 'C128 H110 Nd2 O16, 2.5(C4 H10 O2)'
_chemical_formula_sum 'C138 H135 Nd2 O21'
_chemical_formula_weight 2417.94
_chemical_name_systematic
; 
 ? 
;
_space_group_IT_number 2
_symmetry_cell_setting triclinic
_symmetry_space_group_name_Hall '-P 1'
_symmetry_space_group_name_H-M 'P -1'
_atom_sites_solution_hydrogens geom
_atom_sites_solution_primary direct
_atom_sites_solution_secondary difmap
_audit_creation_method SHELXL-97
_cell_angle_alpha 90.700(7)
_cell_angle_beta 105.847(5)
_cell_angle_gamma 97.538(5)
_cell_formula_units_Z 2
_cell_length_a 14.330(4)
_cell_length_b 19.169(5)
_cell_length_c 22.304(6)
_cell_measurement_reflns_used 999
_cell_measurement_temperature 100(2)
_cell_measurement_theta_max 27
_cell_measurement_theta_min 3
_cell_volume 5836(3)
_computing_cell_refinement 'Bruker SAINT'
_computing_data_collection 'Bruker APEX II'
_computing_data_reduction 'Bruker SAINT'
_computing_molecular_graphics 'Bruker SHELXTL'
_computing_publication_material 'Bruker SHELXTL'
_computing_structure_refinement 'SHELXL-97 (Sheldrick, 1997)'
_computing_structure_solution 'SHELXS-97 (Sheldrick, 1997)'
_diffrn_ambient_temperature 100(2)
_diffrn_measured_fraction_theta_full 0.999
_diffrn_measured_fraction_theta_max 0.999
_diffrn_measurement_device_type 'Bruker APEX II CCD area detector''
_diffrn_measurement_method 'omega scans'
_diffrn_radiation_monochromator graphite
_diffrn_radiation_source 'fine-focus sealed tube'
_diffrn_radiation_type MoK\a
_diffrn_radiation_wavelength 0.71073
_diffrn_reflns_av_R_equivalents 0.0793
_diffrn_reflns_av_sigmaI/netI 0.1890
_diffrn_reflns_limit_h_max 18
_diffrn_reflns_limit_h_min -18
_diffrn_reflns_limit_k_max 24
_diffrn_reflns_limit_k_min -24
_diffrn_reflns_limit_l_max 28
_diffrn_reflns_limit_l_min -28
_diffrn_reflns_number 60444
_diffrn_reflns_theta_full 27.00
_diffrn_reflns_theta_max 27.00
_diffrn_reflns_theta_min 0.95
_exptl_absorpt_coefficient_mu 0.951
_exptl_absorpt_correction_T_max 0.855
_exptl_absorpt_correction_T_min 0.696
_exptl_absorpt_correction_type multi-scan
_exptl_absorpt_process_details SADABS
_exptl_crystal_colour colorless
_exptl_crystal_density_diffrn 1.376
_exptl_crystal_density_method 'not measured'
_exptl_crystal_description prism
_exptl_crystal_F_000 2502
_exptl_crystal_size_max 0.41
_exptl_crystal_size_mid 0.23
_exptl_crystal_size_min 0.17
_platon_squeeze_details
;
;
_refine_diff_density_max 0.809
_refine_diff_density_min -1.320
_refine_diff_density_rms 0.117
_refine_ls_extinction_method none
_refine_ls_goodness_of_fit_ref 0.859
_refine_ls_hydrogen_treatment constr
_refine_ls_matrix_type full
_refine_ls_number_parameters 1342
_refine_ls_number_reflns 25484
_refine_ls_number_restraints 0
_refine_ls_restrained_S_all 0.859
_refine_ls_R_factor_all 0.0920
_refine_ls_R_factor_gt 0.0427
_refine_ls_shift/su_max 0.014
_refine_ls_shift/su_mean 0.004
_refine_ls_structure_factor_coef Fsqd
_refine_ls_weighting_details 'calc w=1/[\s^2^(Fo^2^)+(0.0040P)^2^+0.0000P] where P=(Fo^2^+2Fc^2^)/3'
_refine_ls_weighting_scheme calc
_refine_ls_wR_factor_gt 0.0721
_refine_ls_wR_factor_ref 0.0762
_reflns_number_gt 13009
_reflns_number_total 25484
_reflns_threshold_expression I>2\s(I)
_cod_data_source_file om301020r_si_001.cif
_cod_data_source_block comp_8
_cod_depositor_comments
;
The following automatic conversions were performed:

'_symmetry_cell_setting' value 'Triclinic' changed to 'triclinic'
according to /home/saulius/struct/CIF-dictionaries/cif_core.dic
dictionary named 'cif_core.dic' version 2.4.2 from 2011-04-26.

Automatic conversion script
Id: cif_fix_values 1891 2012-01-12 08:04:46Z andrius 
;
_cod_original_cell_volume 5835(3)
_cod_database_code 4080224

loop_
_symmetry_equiv_pos_as_xyz
'x, y, z'
'-x, -y, -z'

loop_
_atom_site_label
_atom_site_type_symbol
_atom_site_fract_x
_atom_site_fract_y
_atom_site_fract_z
_atom_site_U_iso_or_equiv
_atom_site_adp_type
_atom_site_occupancy
_atom_site_symmetry_multiplicity
_atom_site_calc_flag
_atom_site_refinement_flags
Nd1 Nd 0.65424(2) 0.827080(14) 0.773572(13) 0.01720(8) Uani 1 1 d .
Nd2 Nd 0.70837(2) 0.620618(14) 0.715370(13) 0.01698(8) Uani 1 1 d .
O1 O 0.5798(2) 0.92218(16) 0.70642(15) 0.0233(9) Uani 1 1 d .
O1S O 0.5066(2) 0.85557(16) 0.80882(15) 0.0233(9) Uani 1 1 d .
O2 O 0.7151(2) 0.95240(16) 0.78228(15) 0.0239(9) Uani 1 1 d .
O2S O 0.6915(2) 0.87894(17) 0.88766(15) 0.0226(9) Uani 1 1 d .
O3 O 0.8343(2) 0.55744(17) 0.69488(15) 0.0265(9) Uani 1 1 d .
O3S O 0.5884(2) 0.50457(16) 0.69898(15) 0.0227(8) Uani 1 1 d .
O4 O 0.8007(2) 0.53393(16) 0.78309(15) 0.0258(9) Uani 1 1 d .
O4S O 0.6528(2) 0.56006(17) 0.60403(15) 0.0228(9) Uani 1 1 d .
O5 O 0.8382(2) 0.70227(16) 0.77670(14) 0.0205(8) Uani 1 1 d .
O6 O 0.8052(2) 0.79087(16) 0.83003(14) 0.0214(8) Uani 1 1 d .
O7 O 0.6065(2) 0.73025(17) 0.83224(14) 0.0220(9) Uani 1 1 d .
O8 O 0.6596(2) 0.63196(17) 0.80756(15) 0.0245(9) Uani 1 1 d .
O9 O 0.5430(2) 0.64717(16) 0.66889(14) 0.0210(8) Uani 1 1 d .
O10 O 0.5342(2) 0.75888(17) 0.69058(15) 0.0224(9) Uani 1 1 d .
O11 O 0.7295(2) 0.71568(16) 0.64962(14) 0.0198(8) Uani 1 1 d .
O12 O 0.7427(2) 0.82001(17) 0.69905(15) 0.0229(9) Uani 1 1 d .
C1 C 0.6415(4) 0.9686(3) 0.7426(2) 0.0233(13) Uani 1 1 d .
C1A C 0.8406(4) 0.5202(2) 0.7421(2) 0.0212(12) Uani 1 1 d .
C1B C 0.8646(4) 0.7536(3) 0.8165(2) 0.0193(12) Uani 1 1 d .
C1C C 0.6270(4) 0.6689(3) 0.8431(3) 0.0265(14) Uani 1 1 d .
C1D C 0.5023(4) 0.7019(3) 0.6590(2) 0.0196(13) Uani 1 1 d .
C1E C 0.7570(3) 0.7813(3) 0.6567(2) 0.0169(12) Uani 1 1 d .
C1S C 0.4115(3) 0.8218(3) 0.7779(2) 0.0344(15) Uani 1 1 d .
H1SA H 0.3641 0.8383 0.7972 0.052 Uiso 1 1 calc R
H1SB H 0.4093 0.7707 0.7813 0.052 Uiso 1 1 calc R
H1SC H 0.3952 0.8329 0.7338 0.052 Uiso 1 1 calc R
C2 C 0.6258(4) 1.0485(2) 0.7391(2) 0.0222(13) Uani 1 1 d .
C2A C 0.8980(4) 0.4552(2) 0.7481(2) 0.0202(12) Uani 1 1 d .
C2B C 0.9747(3) 0.7712(2) 0.8531(2) 0.0179(12) Uani 1 1 d .
C2C C 0.6100(4) 0.6372(3) 0.9054(2) 0.0258(13) Uani 1 1 d .
C2D C 0.4053(3) 0.6954(2) 0.6037(2) 0.0181(12) Uani 1 1 d .
C2E C 0.8080(3) 0.8181(2) 0.6101(2) 0.0179(12) Uani 1 1 d .
C2S C 0.5202(4) 0.8604(3) 0.8749(2) 0.0278(13) Uani 1 1 d .
H2SA H 0.5239 0.8132 0.8922 0.033 Uiso 1 1 calc R
H2SB H 0.4647 0.8797 0.8843 0.033 Uiso 1 1 calc R
C3S C 0.6144(4) 0.9086(3) 0.9032(2) 0.0296(14) Uani 1 1 d .
H3SA H 0.6100 0.9560 0.8865 0.035 Uiso 1 1 calc R
H3SB H 0.6271 0.9131 0.9491 0.035 Uiso 1 1 calc R
C4S C 0.7838(3) 0.9201(2) 0.9171(2) 0.0282(13) Uani 1 1 d .
H4SA H 0.7852 0.9353 0.9595 0.042 Uiso 1 1 calc R
H4SB H 0.7932 0.9615 0.8930 0.042 Uiso 1 1 calc R
H4SC H 0.8365 0.8916 0.9191 0.042 Uiso 1 1 calc R
C5S C 0.5324(4) 0.4871(3) 0.7426(2) 0.0335(14) Uani 1 1 d .
H5SA H 0.4907 0.4418 0.7294 0.050 Uiso 1 1 calc R
H5SB H 0.4914 0.5238 0.7441 0.050 Uiso 1 1 calc R
H5SC H 0.5771 0.4837 0.7842 0.050 Uiso 1 1 calc R
C6S C 0.5317(4) 0.4862(3) 0.6369(2) 0.0308(14) Uani 1 1 d .
H6SA H 0.4836 0.5193 0.6229 0.037 Uiso 1 1 calc R
H6SB H 0.4957 0.4380 0.6341 0.037 Uiso 1 1 calc R
C7S C 0.6014(4) 0.4898(2) 0.5967(2) 0.0289(14) Uani 1 1 d .
H7SA H 0.6481 0.4556 0.6098 0.035 Uiso 1 1 calc R
H7SB H 0.5646 0.4785 0.5524 0.035 Uiso 1 1 calc R
C8S C 0.7172(3) 0.5698(3) 0.5646(2) 0.0296(14) Uani 1 1 d .
H8SA H 0.6861 0.5439 0.5245 0.044 Uiso 1 1 calc R
H8SB H 0.7788 0.5522 0.5847 0.044 Uiso 1 1 calc R
H8SC H 0.7306 0.6201 0.5577 0.044 Uiso 1 1 calc R
C11 C 0.5161(4) 1.0580(3) 0.7188(2) 0.0260(14) Uani 1 1 d .
C11A C 0.8404(4) 0.3951(3) 0.7744(2) 0.0228(13) Uani 1 1 d .
C11B C 0.9952(3) 0.8495(2) 0.8761(2) 0.0173(12) Uani 1 1 d .
C11C C 0.5081(4) 0.6543(3) 0.9057(3) 0.0310(14) Uani 1 1 d .
C11D C 0.3479(4) 0.7573(2) 0.6045(2) 0.0198(12) Uani 1 1 d .
C11E C 0.8875(4) 0.8804(2) 0.6431(2) 0.0196(12) Uani 1 1 d .
C12 C 0.4449(4) 1.0117(3) 0.7332(2) 0.0337(15) Uani 1 1 d .
H12A H 0.4619 0.9697 0.7528 0.040 Uiso 1 1 calc R
C12A C 0.7385(4) 0.3800(3) 0.7525(3) 0.0343(15) Uani 1 1 d .
H12B H 0.7044 0.4093 0.7226 0.041 Uiso 1 1 calc R
C12B C 0.9717(3) 0.9008(2) 0.8324(2) 0.0218(13) Uani 1 1 d .
H12C H 0.9433 0.8863 0.7897 0.026 Uiso 1 1 calc R
C12C C 0.4308(4) 0.6351(3) 0.8535(3) 0.0378(16) Uani 1 1 d .
H12D H 0.4421 0.6115 0.8190 0.045 Uiso 1 1 calc R
C12D C 0.3933(4) 0.8266(2) 0.6068(2) 0.0235(12) Uani 1 1 d .
H12E H 0.4618 0.8355 0.6116 0.028 Uiso 1 1 calc R
C12E C 0.8580(4) 0.9409(2) 0.6638(2) 0.0241(13) Uani 1 1 d .
H12F H 0.7904 0.9418 0.6596 0.029 Uiso 1 1 calc R
C13 C 0.3478(4) 1.0250(3) 0.7196(3) 0.0411(16) Uani 1 1 d .
H13A H 0.2997 0.9920 0.7299 0.049 Uiso 1 1 calc R
C13A C 0.6860(4) 0.3248(3) 0.7721(3) 0.0391(16) Uani 1 1 d .
H13B H 0.6167 0.3159 0.7559 0.047 Uiso 1 1 calc R
C13B C 0.9882(4) 0.9711(2) 0.8494(2) 0.0255(13) Uani 1 1 d .
H13C H 0.9721 1.0050 0.8189 0.031 Uiso 1 1 calc R
C13C C 0.3368(4) 0.6492(3) 0.8498(3) 0.0502(18) Uani 1 1 d .
H13D H 0.2839 0.6354 0.8137 0.060 Uiso 1 1 calc R
C13D C 0.3400(4) 0.8830(3) 0.6021(2) 0.0334(15) Uani 1 1 d .
H13E H 0.3723 0.9300 0.6044 0.040 Uiso 1 1 calc R
C13E C 0.9238(4) 0.9988(2) 0.6900(2) 0.0274(13) Uani 1 1 d .
H13F H 0.9011 1.0396 0.7024 0.033 Uiso 1 1 calc R
C14 C 0.3219(5) 1.0855(3) 0.6916(3) 0.0504(19) Uani 1 1 d .
H14A H 0.2560 1.0947 0.6822 0.060 Uiso 1 1 calc R
C14A C 0.7349(4) 0.2818(3) 0.8161(3) 0.0351(15) Uani 1 1 d .
H14B H 0.6993 0.2435 0.8307 0.042 Uiso 1 1 calc R
C14B C 1.0291(3) 0.9925(3) 0.9127(2) 0.0273(14) Uani 1 1 d .
H14C H 1.0420 1.0411 0.9253 0.033 Uiso 1 1 calc R
C14C C 0.3235(5) 0.6843(3) 0.9007(4) 0.067(2) Uani 1 1 d .
H14D H 0.2597 0.6944 0.8989 0.081 Uiso 1 1 calc R
C14D C 0.2397(4) 0.8707(3) 0.5943(2) 0.0374(15) Uani 1 1 d .
H14E H 0.2031 0.9090 0.5916 0.045 Uiso 1 1 calc R
C14E C 1.0233(4) 0.9984(3) 0.6988(2) 0.0289(14) Uani 1 1 d .
H14F H 1.0688 1.0384 0.7180 0.035 Uiso 1 1 calc R
C15 C 0.3914(5) 1.1318(4) 0.6776(3) 0.0535(19) Uani 1 1 d .
H15A H 0.3738 1.1737 0.6581 0.064 Uiso 1 1 calc R
C15A C 0.8337(5) 0.2950(3) 0.8380(2) 0.0395(16) Uani 1 1 d .
H15B H 0.8674 0.2652 0.8677 0.047 Uiso 1 1 calc R
C15B C 1.0504(3) 0.9428(3) 0.9558(2) 0.0263(13) Uani 1 1 d .
H15C H 1.0776 0.9571 0.9987 0.032 Uiso 1 1 calc R
C15C C 0.3974(5) 0.7051(3) 0.9534(3) 0.064(2) Uani 1 1 d .
H15D H 0.3859 0.7299 0.9872 0.077 Uiso 1 1 calc R
C15D C 0.1936(4) 0.8024(3) 0.5903(2) 0.0344(15) Uani 1 1 d .
H15E H 0.1247 0.7935 0.5839 0.041 Uiso 1 1 calc R
C15E C 1.0551(4) 0.9411(2) 0.6799(2) 0.0284(14) Uani 1 1 d .
H15F H 1.1232 0.9407 0.6857 0.034 Uiso 1 1 calc R
C16 C 0.4889(4) 1.1193(3) 0.6912(2) 0.0400(16) Uani 1 1 d .
H16A H 0.5366 1.1531 0.6816 0.048 Uiso 1 1 calc R
C16A C 0.8866(4) 0.3514(3) 0.8178(2) 0.0299(14) Uani 1 1 d .
H16B H 0.9559 0.3600 0.8342 0.036 Uiso 1 1 calc R
C16B C 1.0326(3) 0.8720(2) 0.9379(2) 0.0216(12) Uani 1 1 d .
H16C H 1.0464 0.8382 0.9688 0.026 Uiso 1 1 calc R
C16C C 0.4917(5) 0.6886(3) 0.9560(3) 0.0492(19) Uani 1 1 d .
H16D H 0.5442 0.7012 0.9926 0.059 Uiso 1 1 calc R
C16D C 0.2474(4) 0.7465(3) 0.5956(2) 0.0252(13) Uani 1 1 d .
H16E H 0.2146 0.6997 0.5931 0.030 Uiso 1 1 calc R
C16E C 0.9874(4) 0.8816(3) 0.6515(2) 0.0256(13) Uani 1 1 d .
H16F H 1.0106 0.8417 0.6380 0.031 Uiso 1 1 calc R
C21 C 0.6755(4) 1.0774(3) 0.6898(2) 0.0241(13) Uani 1 1 d .
C21A C 1.0006(4) 0.4769(2) 0.7938(2) 0.0244(13) Uani 1 1 d .
C21B C 0.9959(4) 0.7218(2) 0.9081(2) 0.0196(12) Uani 1 1 d .
C21C C 0.6914(4) 0.6727(3) 0.9630(2) 0.0336(15) Uani 1 1 d .
C21D C 0.4331(3) 0.6967(2) 0.5412(2) 0.0189(12) Uani 1 1 d .
C21E C 0.7306(4) 0.8509(2) 0.5605(2) 0.0208(13) Uani 1 1 d .
C22 C 0.6519(4) 1.0432(3) 0.6307(2) 0.0294(14) Uani 1 1 d .
H22A H 0.6069 1.0009 0.6223 0.035 Uiso 1 1 calc R
C22A C 1.0082(4) 0.5070(3) 0.8514(2) 0.0291(14) Uani 1 1 d .
H22B H 0.9507 0.5168 0.8613 0.035 Uiso 1 1 calc R
C22B C 0.9237(4) 0.6759(2) 0.9233(2) 0.0277(14) Uani 1 1 d .
H22C H 0.8576 0.6733 0.8988 0.033 Uiso 1 1 calc R
C22C C 0.7441(4) 0.7386(3) 0.9635(2) 0.0361(15) Uani 1 1 d .
H22D H 0.7321 0.7639 0.9264 0.043 Uiso 1 1 calc R
C22D C 0.3698(4) 0.7191(3) 0.4886(2) 0.0342(15) Uani 1 1 d .
H22E H 0.3103 0.7337 0.4917 0.041 Uiso 1 1 calc R
C22E C 0.7615(4) 0.8948(2) 0.5180(2) 0.0273(14) Uani 1 1 d .
H22F H 0.8291 0.9029 0.5200 0.033 Uiso 1 1 calc R
C23 C 0.6913(4) 1.0685(3) 0.5843(2) 0.0348(15) Uani 1 1 d .
H23A H 0.6732 1.0437 0.5448 0.042 Uiso 1 1 calc R
C23A C 1.0980(4) 0.5231(3) 0.8953(3) 0.0413(16) Uani 1 1 d .
H23B H 1.1020 0.5441 0.9349 0.050 Uiso 1 1 calc R
C23B C 0.9469(4) 0.6335(3) 0.9742(2) 0.0354(15) Uani 1 1 d .
H23C H 0.8964 0.6025 0.9840 0.042 Uiso 1 1 calc R
C23C C 0.8129(5) 0.7684(3) 1.0156(3) 0.054(2) Uani 1 1 d .
H23D H 0.8481 0.8138 1.0147 0.064 Uiso 1 1 calc R
C23D C 0.3910(4) 0.7209(3) 0.4308(2) 0.0413(17) Uani 1 1 d .
H23E H 0.3458 0.7363 0.3956 0.050 Uiso 1 1 calc R
C23E C 0.6966(4) 0.9262(3) 0.4737(2) 0.0347(15) Uani 1 1 d .
H23F H 0.7192 0.9549 0.4447 0.042 Uiso 1 1 calc R
C24 C 0.7562(4) 1.1291(3) 0.5944(3) 0.0392(16) Uani 1 1 d .
H24A H 0.7840 1.1463 0.5624 0.047 Uiso 1 1 calc R
C24A C 1.1814(4) 0.5088(3) 0.8816(3) 0.0454(18) Uani 1 1 d .
H24B H 1.2434 0.5201 0.9115 0.054 Uiso 1 1 calc R
C24B C 1.0413(4) 0.6361(3) 1.0099(2) 0.0328(15) Uani 1 1 d .
H24C H 1.0564 0.6072 1.0446 0.039 Uiso 1 1 calc R
C24C C 0.8307(6) 0.7322(3) 1.0694(3) 0.079(3) Uani 1 1 d .
H24D H 0.8790 0.7527 1.1056 0.094 Uiso 1 1 calc R
C24D C 0.4766(4) 0.7005(3) 0.4247(3) 0.0326(15) Uani 1 1 d .
H24E H 0.4917 0.7018 0.3858 0.039 Uiso 1 1 calc R
C24E C 0.5971(4) 0.9162(3) 0.4709(2) 0.0344(15) Uani 1 1 d .
H24F H 0.5517 0.9384 0.4405 0.041 Uiso 1 1 calc R
C25 C 0.7807(4) 1.1648(3) 0.6515(3) 0.0428(17) Uani 1 1 d .
H25A H 0.8260 1.2069 0.6589 0.051 Uiso 1 1 calc R
C25A C 1.1746(4) 0.4781(3) 0.8243(3) 0.0374(15) Uani 1 1 d .
H25B H 1.2322 0.4679 0.8147 0.045 Uiso 1 1 calc R
C25B C 1.1151(4) 0.6810(3) 0.9954(2) 0.0271(14) Uani 1 1 d .
H25C H 1.1810 0.6830 1.0200 0.032 Uiso 1 1 calc R
C25C C 0.7806(6) 0.6677(3) 1.0717(3) 0.075(3) Uani 1 1 d .
H25D H 0.7936 0.6433 1.1093 0.090 Uiso 1 1 calc R
C25D C 0.5397(4) 0.6781(3) 0.4767(2) 0.0266(14) Uani 1 1 d .
H25E H 0.5994 0.6641 0.4736 0.032 Uiso 1 1 calc R
C25E C 0.5663(4) 0.8739(3) 0.5127(2) 0.0277(14) Uani 1 1 d .
H25F H 0.4988 0.8664 0.5110 0.033 Uiso 1 1 calc R
C26 C 0.7400(4) 1.1401(3) 0.6992(3) 0.0319(15) Uani 1 1 d .
H26A H 0.7565 1.1663 0.7380 0.038 Uiso 1 1 calc R
C26A C 1.0850(4) 0.4618(3) 0.7806(2) 0.0295(14) Uani 1 1 d .
H26B H 1.0811 0.4402 0.7413 0.035 Uiso 1 1 calc R
C26B C 1.0925(4) 0.7231(2) 0.9449(2) 0.0217(13) Uani 1 1 d .
H26C H 1.1436 0.7534 0.9350 0.026 Uiso 1 1 calc R
C26C C 0.7097(5) 0.6372(3) 1.0183(3) 0.0529(19) Uani 1 1 d .
H26D H 0.6739 0.5922 1.0198 0.063 Uiso 1 1 calc R
C26D C 0.5182(3) 0.6756(2) 0.5340(2) 0.0217(12) Uani 1 1 d .
H26E H 0.5629 0.6590 0.5688 0.026 Uiso 1 1 calc R
C26E C 0.6321(4) 0.8420(2) 0.5573(2) 0.0233(12) Uani 1 1 d .
H26F H 0.6092 0.8133 0.5862 0.028 Uiso 1 1 calc R
C31 C 0.6723(4) 1.0831(2) 0.8053(2) 0.0215(12) Uani 1 1 d .
C31A C 0.9060(4) 0.4308(3) 0.6832(2) 0.0239(13) Uani 1 1 d .
C31B C 1.0384(3) 0.7532(3) 0.8104(2) 0.0200(12) Uani 1 1 d .
C31C C 0.6112(4) 0.5561(3) 0.9053(2) 0.0269(13) Uani 1 1 d .
C31D C 0.3438(3) 0.6265(2) 0.6106(2) 0.0164(11) Uani 1 1 d .
C31E C 0.8510(4) 0.7607(2) 0.5802(2) 0.0201(12) Uani 1 1 d .
C32 C 0.7733(4) 1.0911(2) 0.8310(2) 0.0272(13) Uani 1 1 d .
H32A H 0.8136 1.0769 0.8070 0.033 Uiso 1 1 calc R
C32A C 0.8713(4) 0.3628(3) 0.6584(2) 0.0363(15) Uani 1 1 d .
H32B H 0.8426 0.3297 0.6818 0.044 Uiso 1 1 calc R
C32B C 1.0969(3) 0.8032(3) 0.7875(2) 0.0242(13) Uani 1 1 d .
H32C H 1.1004 0.8517 0.7986 0.029 Uiso 1 1 calc R
C32C C 0.5370(4) 0.5088(3) 0.9158(3) 0.0418(17) Uani 1 1 d .
H32D H 0.4803 0.5255 0.9216 0.050 Uiso 1 1 calc R
C32D C 0.2979(3) 0.5778(3) 0.5630(2) 0.0255(13) Uani 1 1 d .
H32E H 0.3079 0.5849 0.5230 0.031 Uiso 1 1 calc R
C32E C 0.8244(4) 0.7439(3) 0.5160(2) 0.0329(15) Uani 1 1 d .
H32F H 0.7791 0.7690 0.4885 0.039 Uiso 1 1 calc R
C33 C 0.8159(4) 1.1197(2) 0.8912(3) 0.0323(15) Uani 1 1 d .
H33A H 0.8851 1.1258 0.9077 0.039 Uiso 1 1 calc R
C33A C 0.8776(4) 0.3418(3) 0.5992(3) 0.0466(17) Uani 1 1 d .
H33B H 0.8545 0.2945 0.5836 0.056 Uiso 1 1 calc R
C33B C 1.1510(3) 0.7830(3) 0.7483(2) 0.0286(13) Uani 1 1 d .
H33C H 1.1891 0.8181 0.7319 0.034 Uiso 1 1 calc R
C33C C 0.5435(4) 0.4369(3) 0.9180(3) 0.0523(19) Uani 1 1 d .
H33D H 0.4912 0.4056 0.9254 0.063 Uiso 1 1 calc R
C33D C 0.2375(4) 0.5187(3) 0.5711(3) 0.0316(14) Uani 1 1 d .
H33E H 0.2057 0.4865 0.5367 0.038 Uiso 1 1 calc R
C33E C 0.8635(4) 0.6910(3) 0.4922(3) 0.0403(16) Uani 1 1 d .
H33F H 0.8461 0.6813 0.4484 0.048 Uiso 1 1 calc R
C34 C 0.7587(4) 1.1393(3) 0.9272(3) 0.0361(15) Uani 1 1 d .
H34A H 0.7876 1.1584 0.9686 0.043 Uiso 1 1 calc R
C34A C 0.9163(4) 0.3883(3) 0.5640(3) 0.0404(16) Uani 1 1 d .
H34B H 0.9184 0.3741 0.5234 0.048 Uiso 1 1 calc R
C34B C 1.1500(4) 0.7135(3) 0.7330(2) 0.0316(15) Uani 1 1 d .
H34C H 1.1875 0.7002 0.7066 0.038 Uiso 1 1 calc R
C34C C 0.6230(4) 0.4107(3) 0.9098(3) 0.0444(17) Uani 1 1 d .
H34D H 0.6256 0.3615 0.9104 0.053 Uiso 1 1 calc R
C34D C 0.2229(4) 0.5061(3) 0.6280(3) 0.0330(14) Uani 1 1 d .
H34E H 0.1829 0.4645 0.6339 0.040 Uiso 1 1 calc R
C34E C 0.9267(4) 0.6526(3) 0.5309(3) 0.0387(16) Uani 1 1 d .
H34F H 0.9507 0.6151 0.5143 0.046 Uiso 1 1 calc R
C35 C 0.6595(4) 1.1308(3) 0.9022(2) 0.0341(15) Uani 1 1 d .
H35A H 0.6190 1.1438 0.9265 0.041 Uiso 1 1 calc R
C35A C 0.9524(4) 0.4558(3) 0.5875(3) 0.0357(15) Uani 1 1 d .
H35B H 0.9812 0.4885 0.5638 0.043 Uiso 1 1 calc R
C35B C 1.0934(3) 0.6629(3) 0.7565(2) 0.0273(13) Uani 1 1 d .
H35C H 1.0929 0.6144 0.7468 0.033 Uiso 1 1 calc R
C35C C 0.7003(4) 0.4567(3) 0.9005(2) 0.0315(14) Uani 1 1 d .
H35D H 0.7569 0.4392 0.8957 0.038 Uiso 1 1 calc R
C35D C 0.2671(3) 0.5544(3) 0.6771(2) 0.0281(13) Uani 1 1 d .
H35E H 0.2560 0.5476 0.7169 0.034 Uiso 1 1 calc R
C35E C 0.9553(4) 0.6688(3) 0.5940(3) 0.0330(15) Uani 1 1 d .
H35F H 1.0016 0.6437 0.6208 0.040 Uiso 1 1 calc R
C36 C 0.6173(4) 1.1034(2) 0.8417(2) 0.0259(13) Uani 1 1 d .
H36A H 0.5481 1.0987 0.8252 0.031 Uiso 1 1 calc R
C36A C 0.9464(4) 0.4765(3) 0.6468(2) 0.0322(14) Uani 1 1 d .
H36B H 0.9711 0.5236 0.6624 0.039 Uiso 1 1 calc R
C36B C 1.0381(4) 0.6820(3) 0.7939(2) 0.0236(13) Uani 1 1 d .
H36C H 0.9987 0.6464 0.8089 0.028 Uiso 1 1 calc R
C36C C 0.6948(4) 0.5286(3) 0.8983(2) 0.0272(13) Uani 1 1 d .
H36D H 0.7482 0.5598 0.8920 0.033 Uiso 1 1 calc R
C36D C 0.3278(3) 0.6131(2) 0.6677(2) 0.0231(12) Uani 1 1 d .
H36E H 0.3597 0.6454 0.7021 0.028 Uiso 1 1 calc R
C36E C 0.9171(4) 0.7214(3) 0.6191(3) 0.0290(14) Uani 1 1 d .
H36F H 0.9358 0.7310 0.6629 0.035 Uiso 1 1 calc R
C9S C 0.9741(5) 0.8539(3) 0.4235(3) 0.086(3) Uani 1 1 d .
H9SA H 0.9927 0.8070 0.4332 0.129 Uiso 1 1 calc R
H9SB H 1.0032 0.8730 0.3911 0.129 Uiso 1 1 calc R
H9SC H 0.9026 0.8503 0.4084 0.129 Uiso 1 1 calc R
O5S O 1.0116(4) 0.9029(3) 0.4826(3) 0.118(2) Uani 1 1 d .
C11S C 0.9855(4) 0.9757(3) 0.4698(2) 0.0456(17) Uani 1 1 d .
H11A H 0.9140 0.9725 0.4505 0.055 Uiso 1 1 calc R
H11B H 1.0192 0.9968 0.4398 0.055 Uiso 1 1 calc R

loop_
_atom_site_aniso_label
_atom_site_aniso_U_11
_atom_site_aniso_U_22
_atom_site_aniso_U_33
_atom_site_aniso_U_23
_atom_site_aniso_U_13
_atom_site_aniso_U_12
Nd1 0.01774(18) 0.01549(17) 0.01746(18) -0.00182(13) 0.00309(15) 0.00317(14)
Nd2 0.01854(18) 0.01408(17) 0.01806(18) -0.00125(13) 0.00500(15) 0.00174(14)
O1 0.023(2) 0.019(2) 0.023(2) -0.0026(17) -0.0014(18) 0.0024(17)
O1S 0.020(2) 0.026(2) 0.023(2) -0.0012(17) 0.0056(18) 0.0019(17)
O2 0.018(2) 0.018(2) 0.030(2) 0.0001(16) -0.0038(18) 0.0074(16)
O2S 0.022(2) 0.024(2) 0.021(2) -0.0084(16) 0.0062(18) 0.0017(17)
O3 0.032(2) 0.025(2) 0.028(2) 0.0071(18) 0.0163(19) 0.0092(18)
O3S 0.023(2) 0.022(2) 0.021(2) -0.0034(16) 0.0040(18) 0.0026(16)
O4 0.034(2) 0.021(2) 0.026(2) -0.0018(17) 0.0142(19) 0.0066(17)
O4S 0.023(2) 0.019(2) 0.026(2) -0.0043(17) 0.0090(18) -0.0017(17)
O5 0.023(2) 0.0170(19) 0.020(2) -0.0031(16) 0.0049(17) 0.0004(16)
O6 0.018(2) 0.023(2) 0.022(2) -0.0028(16) 0.0023(17) 0.0042(16)
O7 0.021(2) 0.020(2) 0.024(2) 0.0048(17) 0.0037(17) 0.0037(16)
O8 0.026(2) 0.026(2) 0.023(2) -0.0009(17) 0.0073(18) 0.0057(17)
O9 0.020(2) 0.020(2) 0.023(2) 0.0000(16) 0.0056(17) 0.0066(16)
O10 0.024(2) 0.019(2) 0.023(2) -0.0013(17) 0.0051(18) 0.0014(17)
O11 0.024(2) 0.016(2) 0.019(2) -0.0022(16) 0.0066(17) 0.0005(16)
O12 0.022(2) 0.026(2) 0.022(2) 0.0002(17) 0.0088(18) 0.0007(17)
C1 0.030(3) 0.019(3) 0.022(3) 0.001(2) 0.010(3) 0.003(3)
C1A 0.023(3) 0.018(3) 0.017(3) -0.001(2) 0.001(3) -0.005(2)
C1B 0.022(3) 0.018(3) 0.016(3) 0.006(2) 0.004(3) 0.000(3)
C1C 0.022(3) 0.023(3) 0.032(4) 0.004(3) 0.004(3) 0.001(3)
C1D 0.023(3) 0.018(3) 0.017(3) -0.003(2) 0.007(3) -0.002(3)
C1E 0.010(3) 0.025(3) 0.014(3) -0.001(2) 0.001(2) 0.001(2)
C1S 0.024(3) 0.035(4) 0.043(4) -0.002(3) 0.006(3) 0.008(3)
C2 0.029(3) 0.014(3) 0.020(3) 0.000(2) 0.001(3) 0.004(2)
C2A 0.029(3) 0.013(3) 0.021(3) 0.001(2) 0.007(3) 0.008(2)
C2B 0.016(3) 0.020(3) 0.016(3) 0.000(2) 0.001(2) 0.005(2)
C2C 0.038(4) 0.026(3) 0.024(3) 0.008(3) 0.020(3) 0.013(3)
C2D 0.018(3) 0.020(3) 0.017(3) -0.002(2) 0.004(2) 0.005(2)
C2E 0.016(3) 0.015(3) 0.022(3) 0.000(2) 0.005(2) -0.001(2)
C2S 0.027(3) 0.035(3) 0.027(3) 0.001(3) 0.014(3) 0.008(3)
C3S 0.031(4) 0.034(4) 0.024(3) -0.008(3) 0.005(3) 0.011(3)
C4S 0.026(3) 0.032(3) 0.023(3) -0.009(3) 0.003(3) -0.001(3)
C5S 0.036(4) 0.028(3) 0.041(4) 0.003(3) 0.020(3) 0.000(3)
C6S 0.031(4) 0.024(3) 0.037(4) -0.004(3) 0.013(3) -0.004(3)
C7S 0.043(4) 0.015(3) 0.023(3) -0.007(2) 0.005(3) -0.006(3)
C8S 0.031(3) 0.033(3) 0.023(3) -0.007(3) 0.008(3) 0.000(3)
C11 0.026(3) 0.025(3) 0.023(3) -0.013(3) -0.001(3) 0.004(3)
C11A 0.037(4) 0.014(3) 0.022(3) -0.002(2) 0.014(3) 0.006(3)
C11B 0.010(3) 0.019(3) 0.020(3) -0.005(2) -0.001(2) 0.005(2)
C11C 0.046(4) 0.023(3) 0.030(4) 0.012(3) 0.018(3) 0.012(3)
C11D 0.024(3) 0.022(3) 0.012(3) -0.001(2) 0.005(2) -0.001(2)
C11E 0.024(3) 0.018(3) 0.020(3) 0.006(2) 0.011(3) 0.002(2)
C12 0.029(4) 0.028(3) 0.040(4) -0.010(3) 0.000(3) 0.014(3)
C12A 0.044(4) 0.015(3) 0.050(4) 0.004(3) 0.020(4) 0.011(3)
C12B 0.020(3) 0.027(3) 0.017(3) 0.001(2) -0.002(2) 0.011(3)
C12C 0.038(4) 0.033(4) 0.055(4) 0.021(3) 0.030(4) 0.014(3)
C12D 0.024(3) 0.026(3) 0.020(3) -0.002(2) 0.004(3) 0.007(3)
C12E 0.027(3) 0.019(3) 0.031(3) 0.004(3) 0.012(3) 0.010(3)
C13 0.027(4) 0.050(4) 0.044(4) -0.020(3) 0.006(3) 0.006(3)
C13A 0.044(4) 0.016(3) 0.064(5) -0.003(3) 0.031(4) -0.005(3)
C13B 0.032(3) 0.011(3) 0.036(4) -0.002(2) 0.014(3) 0.003(2)
C13C 0.040(4) 0.048(4) 0.078(5) 0.031(4) 0.034(4) 0.019(3)
C13D 0.041(4) 0.028(3) 0.031(4) 0.006(3) 0.011(3) 0.002(3)
C13E 0.042(4) 0.013(3) 0.027(3) -0.002(2) 0.008(3) 0.003(3)
C14 0.046(5) 0.073(5) 0.031(4) -0.014(4) -0.003(4) 0.036(4)
C14A 0.062(5) 0.014(3) 0.037(4) -0.003(3) 0.030(4) 0.000(3)
C14B 0.025(3) 0.019(3) 0.038(4) -0.011(3) 0.010(3) 0.001(3)
C14C 0.073(6) 0.044(5) 0.123(7) 0.035(5) 0.077(6) 0.031(4)
C14D 0.043(4) 0.039(4) 0.037(4) 0.013(3) 0.015(3) 0.021(3)
C14E 0.024(3) 0.019(3) 0.038(4) -0.003(3) 0.001(3) 0.000(3)
C15 0.068(5) 0.071(5) 0.033(4) 0.012(4) 0.014(4) 0.048(4)
C15A 0.069(5) 0.021(3) 0.027(4) 0.002(3) 0.011(4) 0.004(3)
C15B 0.024(3) 0.026(3) 0.023(3) -0.006(3) -0.003(3) 0.004(3)
C15C 0.085(6) 0.057(5) 0.074(6) 0.014(4) 0.055(5) 0.025(5)
C15D 0.029(3) 0.036(4) 0.041(4) 0.010(3) 0.011(3) 0.009(3)
C15E 0.018(3) 0.020(3) 0.045(4) 0.004(3) 0.006(3) -0.002(2)
C16 0.052(4) 0.036(4) 0.040(4) 0.006(3) 0.018(3) 0.024(3)
C16A 0.050(4) 0.020(3) 0.019(3) -0.004(2) 0.006(3) 0.008(3)
C16B 0.020(3) 0.022(3) 0.023(3) -0.003(2) 0.005(3) 0.005(2)
C16C 0.076(5) 0.043(4) 0.052(4) 0.017(3) 0.048(4) 0.029(4)
C16D 0.025(3) 0.024(3) 0.028(3) 0.002(3) 0.009(3) 0.006(3)
C16E 0.024(3) 0.022(3) 0.034(3) 0.006(3) 0.011(3) 0.007(3)
C21 0.026(3) 0.016(3) 0.027(3) -0.001(2) 0.000(3) 0.008(2)
C21A 0.032(3) 0.014(3) 0.026(3) 0.002(2) 0.004(3) 0.005(3)
C21B 0.020(3) 0.017(3) 0.020(3) -0.006(2) 0.001(3) 0.005(2)
C21C 0.053(4) 0.033(4) 0.017(3) -0.001(3) 0.007(3) 0.020(3)
C21D 0.016(3) 0.016(3) 0.021(3) -0.003(2) 0.000(2) 0.003(2)
C21E 0.030(3) 0.015(3) 0.018(3) -0.001(2) 0.008(3) 0.001(2)
C22 0.030(4) 0.020(3) 0.035(4) -0.001(3) 0.003(3) 0.007(3)
C22A 0.030(4) 0.026(3) 0.029(4) 0.002(3) 0.002(3) 0.009(3)
C22B 0.022(3) 0.026(3) 0.028(3) 0.004(3) -0.004(3) 0.000(3)
C22C 0.050(4) 0.032(4) 0.026(3) 0.001(3) 0.003(3) 0.017(3)
C22D 0.027(3) 0.055(4) 0.024(3) -0.001(3) 0.007(3) 0.019(3)
C22E 0.026(3) 0.023(3) 0.029(3) 0.000(3) 0.004(3) 0.000(3)
C23 0.057(4) 0.030(4) 0.023(3) 0.003(3) 0.015(3) 0.016(3)
C23A 0.054(4) 0.025(3) 0.039(4) -0.004(3) -0.002(4) 0.015(3)
C23B 0.034(4) 0.031(3) 0.034(4) 0.012(3) 0.003(3) -0.006(3)
C23C 0.083(6) 0.038(4) 0.024(4) -0.008(3) -0.016(4) 0.019(4)
C23D 0.045(4) 0.063(5) 0.018(3) 0.006(3) 0.001(3) 0.027(4)
C23E 0.040(4) 0.040(4) 0.022(3) 0.012(3) 0.006(3) 0.001(3)
C24 0.065(5) 0.030(4) 0.029(4) 0.008(3) 0.019(3) 0.014(3)
C24A 0.042(4) 0.030(4) 0.049(5) 0.007(3) -0.010(4) 0.000(3)
C24B 0.041(4) 0.031(3) 0.018(3) 0.002(3) -0.008(3) 0.007(3)
C24C 0.132(8) 0.046(5) 0.031(4) -0.015(4) -0.026(5) 0.021(5)
C24D 0.041(4) 0.029(3) 0.028(4) -0.003(3) 0.010(3) 0.005(3)
C24E 0.032(4) 0.036(4) 0.026(3) 0.005(3) -0.006(3) 0.002(3)
C25 0.060(5) 0.019(3) 0.055(4) 0.009(3) 0.024(4) 0.009(3)
C25A 0.029(4) 0.036(4) 0.043(4) 0.008(3) 0.001(3) 0.008(3)
C25B 0.029(3) 0.026(3) 0.022(3) -0.005(3) -0.003(3) 0.010(3)
C25C 0.153(8) 0.046(5) 0.014(4) 0.005(3) -0.004(4) 0.025(5)
C25D 0.027(3) 0.027(3) 0.028(3) -0.005(3) 0.012(3) 0.007(3)
C25E 0.020(3) 0.031(3) 0.028(3) 0.002(3) 0.001(3) -0.001(3)
C26 0.047(4) 0.016(3) 0.033(4) -0.003(3) 0.010(3) 0.006(3)
C26A 0.033(4) 0.023(3) 0.032(4) 0.003(3) 0.004(3) 0.011(3)
C26B 0.021(3) 0.023(3) 0.022(3) -0.007(2) 0.007(3) 0.003(2)
C26C 0.102(6) 0.035(4) 0.022(4) 0.003(3) 0.014(4) 0.019(4)
C26D 0.022(3) 0.022(3) 0.019(3) -0.001(2) 0.000(3) 0.002(2)
C26E 0.026(3) 0.022(3) 0.019(3) 0.005(2) 0.004(3) 0.000(3)
C31 0.027(3) 0.013(3) 0.020(3) 0.000(2) -0.001(3) 0.001(2)
C31A 0.021(3) 0.019(3) 0.031(3) 0.003(3) 0.005(3) 0.008(2)
C31B 0.019(3) 0.019(3) 0.020(3) 0.001(2) 0.002(3) 0.001(2)
C31C 0.034(4) 0.027(3) 0.024(3) 0.007(3) 0.012(3) 0.013(3)
C31D 0.011(3) 0.019(3) 0.019(3) -0.004(2) 0.004(2) 0.001(2)
C31E 0.023(3) 0.016(3) 0.024(3) 0.002(2) 0.012(3) -0.001(2)
C32 0.034(4) 0.016(3) 0.028(3) -0.001(2) 0.003(3) 0.005(3)
C32A 0.043(4) 0.034(4) 0.037(4) -0.001(3) 0.024(3) 0.000(3)
C32B 0.021(3) 0.022(3) 0.028(3) 0.001(3) 0.004(3) 0.004(2)
C32C 0.038(4) 0.045(4) 0.060(5) 0.029(3) 0.037(4) 0.019(3)
C32D 0.021(3) 0.031(3) 0.026(3) -0.005(3) 0.010(3) 0.000(3)
C32E 0.044(4) 0.030(3) 0.028(3) 0.004(3) 0.017(3) 0.002(3)
C33 0.031(4) 0.017(3) 0.040(4) 0.005(3) -0.006(3) 0.002(3)
C33A 0.052(4) 0.050(4) 0.038(4) -0.020(3) 0.019(4) 0.000(3)
C33B 0.021(3) 0.032(3) 0.031(3) 0.006(3) 0.006(3) 0.001(3)
C33C 0.058(5) 0.027(4) 0.092(6) 0.023(4) 0.049(4) 0.014(3)
C33D 0.026(3) 0.027(3) 0.039(4) -0.012(3) 0.008(3) -0.005(3)
C33E 0.064(5) 0.033(4) 0.029(4) -0.008(3) 0.025(3) 0.000(3)
C34 0.047(4) 0.027(3) 0.027(4) -0.007(3) -0.002(3) 0.006(3)
C34A 0.034(4) 0.060(5) 0.027(4) -0.008(3) 0.013(3) -0.004(3)
C34B 0.025(4) 0.038(4) 0.037(4) 0.002(3) 0.015(3) 0.008(3)
C34C 0.058(5) 0.021(3) 0.067(5) 0.019(3) 0.035(4) 0.017(3)
C34D 0.025(3) 0.025(3) 0.047(4) -0.002(3) 0.011(3) -0.004(3)
C34E 0.049(4) 0.024(3) 0.052(4) -0.008(3) 0.033(4) -0.003(3)
C35 0.050(4) 0.027(3) 0.027(4) -0.002(3) 0.014(3) 0.005(3)
C35A 0.028(4) 0.050(4) 0.039(4) 0.015(3) 0.023(3) 0.013(3)
C35B 0.026(3) 0.020(3) 0.036(4) 0.000(3) 0.008(3) 0.006(3)
C35C 0.040(4) 0.021(3) 0.036(4) 0.007(3) 0.010(3) 0.013(3)
C35D 0.022(3) 0.029(3) 0.036(4) 0.003(3) 0.012(3) 0.003(3)
C35E 0.019(3) 0.026(3) 0.058(4) -0.006(3) 0.018(3) 0.004(3)
C36 0.038(4) 0.013(3) 0.022(3) -0.003(2) 0.002(3) 0.001(3)
C36A 0.027(3) 0.029(3) 0.044(4) 0.002(3) 0.012(3) 0.010(3)
C36B 0.026(3) 0.021(3) 0.026(3) 0.004(2) 0.011(3) 0.002(3)
C36C 0.033(3) 0.026(3) 0.023(3) 0.003(2) 0.009(3) 0.005(3)
C36D 0.018(3) 0.018(3) 0.029(3) -0.003(2) 0.001(3) 0.004(2)
C36E 0.032(4) 0.018(3) 0.039(4) -0.002(3) 0.017(3) -0.004(3)
C9S 0.113(7) 0.059(6) 0.087(7) -0.009(5) 0.039(6) -0.009(5)
O5S 0.117(5) 0.099(5) 0.137(6) 0.039(4) 0.030(4) 0.022(4)
C11S 0.035(4) 0.058(5) 0.047(4) 0.027(3) 0.015(4) 0.006(3)

loop_
_atom_type_symbol
_atom_type_description
_atom_type_scat_dispersion_real
_atom_type_scat_dispersion_imag
_atom_type_scat_source
C C 0.0033 0.0016 'International Tables Vol C Tables 4.2.6.8 and 6.1.1.4'
H H 0.0000 0.0000 'International Tables Vol C Tables 4.2.6.8 and 6.1.1.4'
O O 0.0106 0.0060 'International Tables Vol C Tables 4.2.6.8 and 6.1.1.4'
Nd Nd -0.1943 3.0179 'International Tables Vol C Tables 4.2.6.8 and 6.1.1.4'

loop_
_geom_angle_atom_site_label_1
_geom_angle_atom_site_label_2
_geom_angle_atom_site_label_3
_geom_angle
_geom_angle_site_symmetry_1
_geom_angle_site_symmetry_3
O12 Nd1 O6 75.25(11) . .
O12 Nd1 O10 78.88(11) . .
O6 Nd1 O10 124.73(11) . .
O12 Nd1 O7 125.24(11) . .
O6 Nd1 O7 75.70(11) . .
O10 Nd1 O7 81.10(11) . .
O12 Nd1 O2 85.49(11) . .
O6 Nd1 O2 95.82(11) . .
O10 Nd1 O2 129.80(11) . .
O7 Nd1 O2 142.81(11) . .
O12 Nd1 O1 83.90(11) . .
O6 Nd1 O1 143.74(11) . .
O10 Nd1 O1 78.28(11) . .
O7 Nd1 O1 139.77(11) . .
O2 Nd1 O1 52.63(10) . .
O12 Nd1 O1S 153.17(10) . .
O6 Nd1 O1S 131.49(11) . .
O10 Nd1 O1S 84.80(11) . .
O7 Nd1 O1S 72.09(10) . .
O2 Nd1 O1S 88.86(10) . .
O1 Nd1 O1S 71.95(10) . .
O12 Nd1 O2S 136.33(11) . .
O6 Nd1 O2S 73.60(10) . .
O10 Nd1 O2S 144.66(11) . .
O7 Nd1 O2S 74.69(11) . .
O2 Nd1 O2S 68.22(10) . .
O1 Nd1 O2S 104.34(10) . .
O1S Nd1 O2S 63.57(10) . .
O12 Nd1 C1 87.38(12) . .
O6 Nd1 C1 121.46(13) . .
O10 Nd1 C1 104.92(13) . .
O7 Nd1 C1 147.21(12) . .
O2 Nd1 C1 26.31(11) . .
O1 Nd1 C1 26.70(11) . .
O1S Nd1 C1 76.36(12) . .
O2S Nd1 C1 83.57(12) . .
O5 Nd2 O8 78.45(11) . .
O5 Nd2 O11 74.26(11) . .
O8 Nd2 O11 124.06(11) . .
O5 Nd2 O9 124.33(11) . .
O8 Nd2 O9 81.28(11) . .
O11 Nd2 O9 75.67(11) . .
O5 Nd2 O3 86.52(11) . .
O8 Nd2 O3 129.93(11) . .
O11 Nd2 O3 96.13(11) . .
O9 Nd2 O3 142.52(11) . .
O5 Nd2 O4 82.28(11) . .
O8 Nd2 O4 78.22(11) . .
O11 Nd2 O4 142.04(11) . .
O9 Nd2 O4 141.93(11) . .
O3 Nd2 O4 52.38(10) . .
O5 Nd2 O3S 152.55(10) . .
O8 Nd2 O3S 82.82(11) . .
O11 Nd2 O3S 133.18(10) . .
O9 Nd2 O3S 71.53(10) . .
O3 Nd2 O3S 90.36(10) . .
O4 Nd2 O3S 74.33(10) . .
O5 Nd2 O4S 138.86(11) . .
O8 Nd2 O4S 142.61(11) . .
O11 Nd2 O4S 76.59(10) . .
O9 Nd2 O4S 74.14(10) . .
O3 Nd2 O4S 68.40(11) . .
O4 Nd2 O4S 104.61(10) . .
O3S Nd2 O4S 63.00(10) . .
O5 Nd2 C1A 86.42(12) . .
O8 Nd2 C1A 104.30(13) . .
O11 Nd2 C1A 121.31(13) . .
O9 Nd2 C1A 149.06(12) . .
O3 Nd2 C1A 26.53(11) . .
O4 Nd2 C1A 26.10(11) . .
O3S Nd2 C1A 78.93(12) . .
O4S Nd2 C1A 84.55(12) . .
C1 O1 Nd1 89.7(3) . .
C1S O1S C2S 110.5(4) . .
C1S O1S Nd1 119.9(3) . .
C2S O1S Nd1 115.9(3) . .
C1 O2 Nd1 94.6(3) . .
C3S O2S C4S 110.3(3) . .
C3S O2S Nd1 116.4(3) . .
C4S O2S Nd1 120.4(3) . .
C1A O3 Nd2 94.3(3) . .
C6S O3S C5S 111.3(4) . .
C6S O3S Nd2 116.0(3) . .
C5S O3S Nd2 120.1(3) . .
C1A O4 Nd2 91.1(3) . .
C8S O4S C7S 111.6(4) . .
C8S O4S Nd2 119.2(3) . .
C7S O4S Nd2 117.6(3) . .
C1B O5 Nd2 147.4(3) . .
C1B O6 Nd1 134.6(3) . .
C1C O7 Nd1 137.0(3) . .
C1C O8 Nd2 149.1(3) . .
C1D O9 Nd2 136.2(3) . .
C1D O10 Nd1 150.0(3) . .
C1E O11 Nd2 136.8(3) . .
C1E O12 Nd1 145.1(3) . .
O2 C1 O1 121.4(5) . .
O2 C1 C2 118.5(4) . .
O1 C1 C2 120.1(4) . .
O2 C1 Nd1 59.1(2) . .
O1 C1 Nd1 63.7(2) . .
C2 C1 Nd1 166.8(3) . .
O4 C1A O3 121.0(5) . .
O4 C1A C2A 119.7(4) . .
O3 C1A C2A 119.3(4) . .
O4 C1A Nd2 62.8(3) . .
O3 C1A Nd2 59.2(3) . .
C2A C1A Nd2 169.3(3) . .
O5 C1B O6 123.5(5) . .
O5 C1B C2B 119.0(4) . .
O6 C1B C2B 117.5(4) . .
O7 C1C O8 124.2(5) . .
O7 C1C C2C 116.4(5) . .
O8 C1C C2C 119.4(5) . .
O10 C1D O9 123.8(5) . .
O10 C1D C2D 120.2(4) . .
O9 C1D C2D 116.0(4) . .
O12 C1E O11 123.6(5) . .
O12 C1E C2E 117.3(4) . .
O11 C1E C2E 119.0(4) . .
O1S C1S H1SA 109.5 . .
O1S C1S H1SB 109.5 . .
H1SA C1S H1SB 109.5 . .
O1S C1S H1SC 109.5 . .
H1SA C1S H1SC 109.5 . .
H1SB C1S H1SC 109.5 . .
C21 C2 C11 109.7(4) . .
C21 C2 C31 114.4(4) . .
C11 C2 C31 108.5(4) . .
C21 C2 C1 104.7(4) . .
C11 C2 C1 112.5(4) . .
C31 C2 C1 107.0(4) . .
C11A C2A C21A 110.2(4) . .
C11A C2A C31A 109.4(4) . .
C21A C2A C31A 110.8(4) . .
C11A C2A C1A 107.7(4) . .
C21A C2A C1A 108.3(4) . .
C31A C2A C1A 110.4(4) . .
C11B C2B C21B 111.7(4) . .
C11B C2B C31B 113.0(4) . .
C21B C2B C31B 106.2(4) . .
C11B C2B C1B 108.5(4) . .
C21B C2B C1B 108.2(4) . .
C31B C2B C1B 109.1(4) . .
C11C C2C C31C 110.4(4) . .
C11C C2C C21C 111.6(4) . .
C31C C2C C21C 108.8(4) . .
C11C C2C C1C 104.5(4) . .
C31C C2C C1C 111.6(4) . .
C21C C2C C1C 109.9(4) . .
C31D C2D C11D 110.3(4) . .
C31D C2D C21D 112.4(4) . .
C11D C2D C21D 106.5(4) . .
C31D C2D C1D 106.7(4) . .
C11D C2D C1D 112.6(4) . .
C21D C2D C1D 108.5(4) . .
C21E C2E C31E 111.4(4) . .
C21E C2E C1E 108.2(4) . .
C31E C2E C1E 107.2(4) . .
C21E C2E C11E 106.1(4) . .
C31E C2E C11E 112.6(4) . .
C1E C2E C11E 111.2(4) . .
O1S C2S C3S 107.3(4) . .
O1S C2S H2SA 110.2 . .
C3S C2S H2SA 110.2 . .
O1S C2S H2SB 110.2 . .
C3S C2S H2SB 110.2 . .
H2SA C2S H2SB 108.5 . .
O2S C3S C2S 108.0(4) . .
O2S C3S H3SA 110.1 . .
C2S C3S H3SA 110.1 . .
O2S C3S H3SB 110.1 . .
C2S C3S H3SB 110.1 . .
H3SA C3S H3SB 108.4 . .
O2S C4S H4SA 109.5 . .
O2S C4S H4SB 109.5 . .
H4SA C4S H4SB 109.5 . .
O2S C4S H4SC 109.5 . .
H4SA C4S H4SC 109.5 . .
H4SB C4S H4SC 109.5 . .
O3S C5S H5SA 109.5 . .
O3S C5S H5SB 109.5 . .
H5SA C5S H5SB 109.5 . .
O3S C5S H5SC 109.5 . .
H5SA C5S H5SC 109.5 . .
H5SB C5S H5SC 109.5 . .
O3S C6S C7S 107.3(4) . .
O3S C6S H6SA 110.3 . .
C7S C6S H6SA 110.2 . .
O3S C6S H6SB 110.2 . .
C7S C6S H6SB 110.2 . .
H6SA C6S H6SB 108.5 . .
O4S C7S C6S 107.5(4) . .
O4S C7S H7SA 110.2 . .
C6S C7S H7SA 110.2 . .
O4S C7S H7SB 110.2 . .
C6S C7S H7SB 110.2 . .
H7SA C7S H7SB 108.5 . .
O4S C8S H8SA 109.5 . .
O4S C8S H8SB 109.5 . .
H8SA C8S H8SB 109.5 . .
O4S C8S H8SC 109.5 . .
H8SA C8S H8SC 109.5 . .
H8SB C8S H8SC 109.5 . .
C12 C11 C16 117.6(5) . .
C12 C11 C2 122.6(5) . .
C16 C11 C2 119.4(5) . .
C16A C11A C12A 116.7(5) . .
C16A C11A C2A 122.0(5) . .
C12A C11A C2A 121.2(5) . .
C16B C11B C12B 117.6(5) . .
C16B C11B C2B 123.5(4) . .
C12B C11B C2B 118.8(4) . .
C12C C11C C16C 119.1(6) . .
C12C C11C C2C 118.4(5) . .
C16C C11C C2C 122.6(5) . .
C16D C11D C12D 117.6(5) . .
C16D C11D C2D 121.3(4) . .
C12D C11D C2D 120.7(4) . .
C16E C11E C12E 116.6(5) . .
C16E C11E C2E 124.3(4) . .
C12E C11E C2E 119.1(4) . .
C11 C12 C13 121.5(5) . .
C11 C12 H12A 119.2 . .
C13 C12 H12A 119.2 . .
C13A C12A C11A 122.7(6) . .
C13A C12A H12B 118.6 . .
C11A C12A H12B 118.6 . .
C13B C12B C11B 122.0(5) . .
C13B C12B H12C 119.0 . .
C11B C12B H12C 119.0 . .
C11C C12C C13C 122.0(6) . .
C11C C12C H12D 119.0 . .
C13C C12C H12D 119.0 . .
C13D C12D C11D 121.2(5) . .
C13D C12D H12E 119.4 . .
C11D C12D H12E 119.4 . .
C13E C12E C11E 121.9(5) . .
C13E C12E H12F 119.1 . .
C11E C12E H12F 119.1 . .
C14 C13 C12 120.1(6) . .
C14 C13 H13A 119.9 . .
C12 C13 H13A 119.9 . .
C12A C13A C14A 119.2(6) . .
C12A C13A H13B 120.4 . .
C14A C13A H13B 120.4 . .
C12B C13B C14B 119.1(5) . .
C12B C13B H13C 120.5 . .
C14B C13B H13C 120.5 . .
C14C C13C C12C 117.3(7) . .
C14C C13C H13D 121.4 . .
C12C C13C H13D 121.4 . .
C14D C13D C12D 119.9(5) . .
C14D C13D H13E 120.0 . .
C12D C13D H13E 120.0 . .
C12E C13E C14E 120.5(5) . .
C12E C13E H13F 119.7 . .
C14E C13E H13F 119.7 . .
C15 C14 C13 119.0(6) . .
C15 C14 H14A 120.5 . .
C13 C14 H14A 120.5 . .
C15A C14A C13A 119.4(5) . .
C15A C14A H14B 120.3 . .
C13A C14A H14B 120.3 . .
C15B C14B C13B 119.4(5) . .
C15B C14B H14C 120.3 . .
C13B C14B H14C 120.3 . .
C15C C14C C13C 123.3(7) . .
C15C C14C H14D 118.4 . .
C13C C14C H14D 118.4 . .
C15D C14D C13D 119.5(5) . .
C15D C14D H14E 120.3 . .
C13D C14D H14E 120.3 . .
C15E C14E C13E 119.6(5) . .
C15E C14E H14F 120.2 . .
C13E C14E H14F 120.2 . .
C14 C15 C16 121.4(6) . .
C14 C15 H15A 119.3 . .
C16 C15 H15A 119.3 . .
C14A C15A C16A 120.9(5) . .
C14A C15A H15B 119.5 . .
C16A C15A H15B 119.5 . .
C14B C15B C16B 120.8(5) . .
C14B C15B H15C 119.6 . .
C16B C15B H15C 119.6 . .
C14C C15C C16C 117.9(7) . .
C14C C15C H15D 121.0 . .
C16C C15C H15D 121.1 . .
C14D C15D C16D 120.2(5) . .
C14D C15D H15E 119.9 . .
C16D C15D H15E 119.9 . .
C14E C15E C16E 120.2(5) . .
C14E C15E H15F 119.9 . .
C16E C15E H15F 119.9 . .
C11 C16 C15 120.4(6) . .
C11 C16 H16A 119.8 . .
C15 C16 H16A 119.8 . .
C11A C16A C15A 121.1(6) . .
C11A C16A H16B 119.5 . .
C15A C16A H16B 119.5 . .
C11B C16B C15B 121.1(5) . .
C11B C16B H16C 119.4 . .
C15B C16B H16C 119.4 . .
C11C C16C C15C 120.4(6) . .
C11C C16C H16D 119.8 . .
C15C C16C H16D 119.8 . .
C11D C16D C15D 121.6(5) . .
C11D C16D H16E 119.2 . .
C15D C16D H16E 119.2 . .
C11E C16E C15E 121.2(5) . .
C11E C16E H16F 119.4 . .
C15E C16E H16F 119.4 . .
C26 C21 C22 116.5(5) . .
C26 C21 C2 123.0(5) . .
C22 C21 C2 120.3(5) . .
C22A C21A C26A 118.6(5) . .
C22A C21A C2A 119.1(5) . .
C26A C21A C2A 122.1(5) . .
C22B C21B C26B 117.6(5) . .
C22B C21B C2B 123.4(4) . .
C26B C21B C2B 119.0(4) . .
C22C C21C C26C 117.7(5) . .
C22C C21C C2C 124.1(5) . .
C26C C21C C2C 118.1(5) . .
C26D C21D C22D 116.6(5) . .
C26D C21D C2D 123.8(4) . .
C22D C21D C2D 119.5(4) . .
C26E C21E C22E 117.5(5) . .
C26E C21E C2E 123.6(4) . .
C22E C21E C2E 118.8(5) . .
C23 C22 C21 122.5(5) . .
C23 C22 H22A 118.8 . .
C21 C22 H22A 118.8 . .
C21A C22A C23A 121.1(5) . .
C21A C22A H22B 119.4 . .
C23A C22A H22B 119.4 . .
C21B C22B C23B 120.9(5) . .
C21B C22B H22C 119.6 . .
C23B C22B H22C 119.6 . .
C23C C22C C21C 122.0(6) . .
C23C C22C H22D 119.0 . .
C21C C22C H22D 119.0 . .
C21D C22D C23D 121.9(5) . .
C21D C22D H22E 119.1 . .
C23D C22D H22E 119.1 . .
C23E C22E C21E 121.5(5) . .
C23E C22E H22F 119.3 . .
C21E C22E H22F 119.3 . .
C24 C23 C22 120.6(5) . .
C24 C23 H23A 119.7 . .
C22 C23 H23A 119.7 . .
C24A C23A C22A 119.9(6) . .
C24A C23A H23B 120.1 . .
C22A C23A H23B 120.1 . .
C24B C23B C22B 120.7(5) . .
C24B C23B H23C 119.7 . .
C22B C23B H23C 119.7 . .
C22C C23C C24C 119.3(6) . .
C22C C23C H23D 120.3 . .
C24C C23C H23D 120.3 . .
C24D C23D C22D 120.6(5) . .
C24D C23D H23E 119.7 . .
C22D C23D H23E 119.7 . .
C22E C23E C24E 120.2(5) . .
C22E C23E H23F 119.9 . .
C24E C23E H23F 119.9 . .
C23 C24 C25 118.9(6) . .
C23 C24 H24A 120.6 . .
C25 C24 H24A 120.6 . .
C23A C24A C25A 119.5(6) . .
C23A C24A H24B 120.3 . .
C25A C24A H24B 120.3 . .
C23B C24B C25B 119.7(5) . .
C23B C24B H24C 120.1 . .
C25B C24B H24C 120.1 . .
C25C C24C C23C 121.2(6) . .
C25C C24C H24D 119.4 . .
C23C C24C H24D 119.4 . .
C25D C24D C23D 117.8(5) . .
C25D C24D H24E 121.1 . .
C23D C24D H24E 121.1 . .
C25E C24E C23E 118.8(5) . .
C25E C24E H24F 120.6 . .
C23E C24E H24F 120.6 . .
C24 C25 C26 121.2(6) . .
C24 C25 H25A 119.4 . .
C26 C25 H25A 119.4 . .
C24A C25A C26A 120.6(6) . .
C24A C25A H25B 119.7 . .
C26A C25A H25B 119.7 . .
C26B C25B C24B 119.8(5) . .
C26B C25B H25C 120.1 . .
C24B C25B H25C 120.1 . .
C24C C25C C26C 119.5(6) . .
C24C C25C H25D 120.3 . .
C26C C25C H25D 120.3 . .
C24D C25D C26D 121.5(5) . .
C24D C25D H25E 119.2 . .
C26D C25D H25E 119.2 . .
C24E C25E C26E 120.9(5) . .
C24E C25E H25F 119.6 . .
C26E C25E H25F 119.6 . .
C21 C26 C25 120.2(5) . .
C21 C26 H26A 119.9 . .
C25 C26 H26A 119.9 . .
C25A C26A C21A 120.3(5) . .
C25A C26A H26B 119.9 . .
C21A C26A H26B 119.9 . .
C25B C26B C21B 121.3(5) . .
C25B C26B H26C 119.3 . .
C21B C26B H26C 119.3 . .
C21C C26C C25C 120.2(6) . .
C21C C26C H26D 119.9 . .
C25C C26C H26D 119.9 . .
C21D C26D C25D 121.5(5) . .
C21D C26D H26E 119.3 . .
C25D C26D H26E 119.3 . .
C25E C26E C21E 121.2(5) . .
C25E C26E H26F 119.4 . .
C21E C26E H26F 119.4 . .
C36 C31 C32 117.5(5) . .
C36 C31 C2 122.3(5) . .
C32 C31 C2 120.2(5) . .
C32A C31A C36A 116.5(5) . .
C32A C31A C2A 122.1(5) . .
C36A C31A C2A 121.4(5) . .
C32B C31B C36B 117.3(5) . .
C32B C31B C2B 123.8(4) . .
C36B C31B C2B 118.9(4) . .
C32C C31C C36C 117.1(5) . .
C32C C31C C2C 123.4(5) . .
C36C C31C C2C 119.4(5) . .
C32D C31D C36D 116.5(5) . .
C32D C31D C2D 124.8(4) . .
C36D C31D C2D 118.6(4) . .
C32E C31E C36E 117.5(5) . .
C32E C31E C2E 123.3(5) . .
C36E C31E C2E 119.1(4) . .
C33 C32 C31 120.9(5) . .
C33 C32 H32A 119.5 . .
C31 C32 H32A 119.5 . .
C31A C32A C33A 121.4(5) . .
C31A C32A H32B 119.3 . .
C33A C32A H32B 119.3 . .
C31B C32B C33B 120.6(5) . .
C31B C32B H32C 119.7 . .
C33B C32B H32C 119.7 . .
C31C C32C C33C 121.1(5) . .
C31C C32C H32D 119.4 . .
C33C C32C H32D 119.4 . .
C31D C32D C33D 122.1(5) . .
C31D C32D H32E 118.9 . .
C33D C32D H32E 118.9 . .
C33E C32E C31E 120.7(5) . .
C33E C32E H32F 119.6 . .
C31E C32E H32F 119.6 . .
C34 C33 C32 120.5(5) . .
C34 C33 H33A 119.8 . .
C32 C33 H33A 119.8 . .
C34A C33A C32A 120.8(6) . .
C34A C33A H33B 119.6 . .
C32A C33A H33B 119.6 . .
C34B C33B C32B 121.2(5) . .
C34B C33B H33C 119.4 . .
C32B C33B H33C 119.4 . .
C34C C33C C32C 121.5(6) . .
C34C C33C H33D 119.2 . .
C32C C33C H33D 119.2 . .
C34D C33D C32D 120.6(5) . .
C34D C33D H33E 119.7 . .
C32D C33D H33E 119.7 . .
C34E C33E C32E 120.9(5) . .
C34E C33E H33F 119.5 . .
C32E C33E H33F 119.5 . .
C35 C34 C33 118.6(5) . .
C35 C34 H34A 120.7 . .
C33 C34 H34A 120.7 . .
C33A C34A C35A 119.3(5) . .
C33A C34A H34B 120.3 . .
C35A C34A H34B 120.3 . .
C33B C34B C35B 118.8(5) . .
C33B C34B H34C 120.6 . .
C35B C34B H34C 120.6 . .
C33C C34C C35C 119.2(5) . .
C33C C34C H34D 120.4 . .
C35C C34C H34D 120.4 . .
C33D C34D C35D 119.0(5) . .
C33D C34D H34E 120.5 . .
C35D C34D H34E 120.5 . .
C33E C34E C35E 119.5(5) . .
C33E C34E H34F 120.2 . .
C35E C34E H34F 120.3 . .
C34 C35 C36 120.8(5) . .
C34 C35 H35A 119.6 . .
C36 C35 H35A 119.6 . .
C34A C35A C36A 119.7(5) . .
C34A C35A H35B 120.2 . .
C36A C35A H35B 120.2 . .
C36B C35B C34B 120.6(5) . .
C36B C35B H35C 119.7 . .
C34B C35B H35C 119.7 . .
C34C C35C C36C 120.0(5) . .
C34C C35C H35D 120.0 . .
C36C C35C H35D 120.0 . .
C36D C35D C34D 119.1(5) . .
C36D C35D H35E 120.5 . .
C34D C35D H35E 120.5 . .
C34E C35E C36E 120.6(5) . .
C34E C35E H35F 119.7 . .
C36E C35E H35F 119.7 . .
C31 C36 C35 121.7(5) . .
C31 C36 H36A 119.2 . .
C35 C36 H36A 119.2 . .
C31A C36A C35A 122.3(5) . .
C31A C36A H36B 118.9 . .
C35A C36A H36B 118.9 . .
C35B C36B C31B 121.5(5) . .
C35B C36B H36C 119.3 . .
C31B C36B H36C 119.3 . .
C35C C36C C31C 121.1(5) . .
C35C C36C H36D 119.4 . .
C31C C36C H36D 119.4 . .
C35D C36D C31D 122.6(5) . .
C35D C36D H36E 118.7 . .
C31D C36D H36E 118.7 . .
C35E C36E C31E 120.6(5) . .
C35E C36E H36F 119.7 . .
C31E C36E H36F 119.7 . .
O5S C9S H9SA 109.5 . .
O5S C9S H9SB 109.5 . .
H9SA C9S H9SB 109.5 . .
O5S C9S H9SC 109.5 . .
H9SA C9S H9SC 109.5 . .
H9SB C9S H9SC 109.5 . .
C11S O5S C9S 111.3(5) . .
O5S C11S C11S 112.1(6) . 2_776
O5S C11S H11A 109.2 . .
C11S C11S H11A 109.2 2_776 .
O5S C11S H11B 109.2 . .
C11S C11S H11B 109.2 2_776 .
H11A C11S H11B 107.9 . .

loop_
_geom_bond_atom_site_label_1
_geom_bond_atom_site_label_2
_geom_bond_distance
_geom_bond_site_symmetry_2
Nd1 O12 2.362(3) .
Nd1 O6 2.383(3) .
Nd1 O10 2.389(3) .
Nd1 O7 2.417(3) .
Nd1 O2 2.432(3) .
Nd1 O1 2.532(3) .
Nd1 O1S 2.567(3) .
Nd1 O2S 2.609(3) .
Nd1 C1 2.825(5) .
Nd2 O5 2.362(3) .
Nd2 O8 2.361(3) .
Nd2 O11 2.393(3) .
Nd2 O9 2.437(3) .
Nd2 O3 2.438(3) .
Nd2 O4 2.518(3) .
Nd2 O3S 2.583(3) .
Nd2 O4S 2.599(3) .
Nd2 C1A 2.831(5) .
O1 C1 1.269(5) .
O1S C1S 1.413(5) .
O1S C2S 1.434(5) .
O2 C1 1.256(5) .
O2S C3S 1.426(5) .
O2S C4S 1.429(5) .
O3 C1A 1.268(5) .
O3S C6S 1.414(5) .
O3S C5S 1.438(5) .
O4 C1A 1.246(5) .
O4S C8S 1.436(5) .
O4S C7S 1.432(5) .
O5 C1B 1.263(5) .
O6 C1B 1.273(5) .
O7 C1C 1.259(6) .
O8 C1C 1.274(6) .
O9 C1D 1.259(5) .
O10 C1D 1.254(5) .
O11 C1E 1.262(5) .
O12 C1E 1.271(5) .
C1 C2 1.576(6) .
C1A C2A 1.568(6) .
C1B C2B 1.555(6) .
C1C C2C 1.589(7) .
C1D C2D 1.575(6) .
C1E C2E 1.551(6) .
C1S H1SA 0.9800 .
C1S H1SB 0.9800 .
C1S H1SC 0.9800 .
C2 C21 1.538(7) .
C2 C11 1.548(7) .
C2 C31 1.544(6) .
C2A C11A 1.545(6) .
C2A C21A 1.544(7) .
C2A C31A 1.555(6) .
C2B C11B 1.544(6) .
C2B C21B 1.548(6) .
C2B C31B 1.552(6) .
C2C C11C 1.540(7) .
C2C C31C 1.557(6) .
C2C C21C 1.559(7) .
C2D C31D 1.522(6) .
C2D C11D 1.532(6) .
C2D C21D 1.550(6) .
C2E C21E 1.542(6) .
C2E C31E 1.556(6) .
C2E C11E 1.560(6) .
C2S C3S 1.505(6) .
C2S H2SA 0.9900 .
C2S H2SB 0.9900 .
C3S H3SA 0.9900 .
C3S H3SB 0.9900 .
C4S H4SA 0.9800 .
C4S H4SB 0.9800 .
C4S H4SC 0.9800 .
C5S H5SA 0.9800 .
C5S H5SB 0.9800 .
C5S H5SC 0.9800 .
C6S C7S 1.509(6) .
C6S H6SA 0.9900 .
C6S H6SB 0.9900 .
C7S H7SA 0.9900 .
C7S H7SB 0.9900 .
C8S H8SA 0.9800 .
C8S H8SB 0.9800 .
C8S H8SC 0.9800 .
C11 C12 1.370(7) .
C11 C16 1.385(7) .
C11A C16A 1.374(6) .
C11A C12A 1.396(7) .
C11B C16B 1.377(6) .
C11B C12B 1.400(6) .
C11C C12C 1.377(7) .
C11C C16C 1.383(7) .
C11D C16D 1.386(6) .
C11D C12D 1.395(6) .
C11E C16E 1.389(6) .
C11E C12E 1.399(6) .
C12 C13 1.400(6) .
C12 H12A 0.9500 .
C12A C13A 1.364(7) .
C12A H12B 0.9500 .
C12B C13B 1.368(6) .
C12B H12C 0.9500 .
C12C C13C 1.388(7) .
C12C H12D 0.9500 .
C12D C13D 1.393(6) .
C12D H12E 0.9500 .
C12E C13E 1.368(6) .
C12E H12F 0.9500 .
C13 C14 1.370(7) .
C13 H13A 0.9500 .
C13A C14A 1.388(7) .
C13A H13B 0.9500 .
C13B C14B 1.404(6) .
C13B H13C 0.9500 .
C13C C14C 1.382(8) .
C13C H13D 0.9500 .
C13D C14D 1.388(7) .
C13D H13E 0.9500 .
C13E C14E 1.386(6) .
C13E H13F 0.9500 .
C14 C15 1.351(8) .
C14 H14A 0.9500 .
C14A C15A 1.354(7) .
C14A H14B 0.9500 .
C14B C15B 1.367(6) .
C14B H14C 0.9500 .
C14C C15C 1.364(9) .
C14C H14D 0.9500 .
C14D C15D 1.377(7) .
C14D H14E 0.9500 .
C14E C15E 1.349(6) .
C14E H14F 0.9500 .
C15 C16 1.399(7) .
C15 H15A 0.9500 .
C15A C16A 1.391(7) .
C15A H15B 0.9500 .
C15B C16B 1.381(6) .
C15B H15C 0.9500 .
C15C C16C 1.413(8) .
C15C H15D 0.9500 .
C15D C16D 1.388(6) .
C15D H15E 0.9500 .
C15E C16E 1.414(6) .
C15E H15F 0.9500 .
C16 H16A 0.9500 .
C16A H16B 0.9500 .
C16B H16C 0.9500 .
C16C H16D 0.9500 .
C16D H16E 0.9500 .
C16E H16F 0.9500 .
C21 C26 1.393(6) .
C21 C22 1.400(6) .
C21A C22A 1.374(6) .
C21A C26A 1.383(6) .
C21B C22B 1.385(6) .
C21B C26B 1.401(6) .
C21C C22C 1.382(7) .
C21C C26C 1.395(7) .
C21D C26D 1.383(6) .
C21D C22D 1.385(6) .
C21E C26E 1.381(6) .
C21E C22E 1.398(6) .
C22 C23 1.372(7) .
C22 H22A 0.9500 .
C22A C23A 1.383(7) .
C22A H22B 0.9500 .
C22B C23B 1.394(6) .
C22B H22C 0.9500 .
C22C C23C 1.363(7) .
C22C H22D 0.9500 .
C22D C23D 1.402(6) .
C22D H22E 0.9500 .
C22E C23E 1.365(6) .
C22E H22F 0.9500 .
C23 C24 1.364(7) .
C23 H23A 0.9500 .
C23A C24A 1.371(7) .
C23A H23B 0.9500 .
C23B C24B 1.364(6) .
C23B H23C 0.9500 .
C23C C24C 1.373(8) .
C23C H23D 0.9500 .
C23D C24D 1.377(7) .
C23D H23E 0.9500 .
C23E C24E 1.398(7) .
C23E H23F 0.9500 .
C24 C25 1.373(7) .
C24 H24A 0.9500 .
C24A C25A 1.375(7) .
C24A H24B 0.9500 .
C24B C25B 1.386(6) .
C24B H24C 0.9500 .
C24C C25C 1.355(8) .
C24C H24D 0.9500 .
C24D C25D 1.374(6) .
C24D H24E 0.9500 .
C24E C25E 1.368(6) .
C24E H24F 0.9500 .
C25 C26 1.405(7) .
C25 H25A 0.9500 .
C25A C26A 1.379(6) .
C25A H25B 0.9500 .
C25B C26B 1.383(6) .
C25B H25C 0.9500 .
C25C C26C 1.399(7) .
C25C H25D 0.9500 .
C25D C26D 1.393(6) .
C25D H25E 0.9500 .
C25E C26E 1.381(6) .
C25E H25F 0.9500 .
C26 H26A 0.9500 .
C26A H26B 0.9500 .
C26B H26C 0.9500 .
C26C H26D 0.9500 .
C26D H26E 0.9500 .
C26E H26F 0.9500 .
C31 C36 1.362(6) .
C31 C32 1.390(6) .
C31A C32A 1.383(6) .
C31A C36A 1.380(6) .
C31B C32B 1.385(6) .
C31B C36B 1.407(6) .
C31C C32C 1.376(7) .
C31C C36C 1.416(6) .
C31D C32D 1.366(6) .
C31D C36D 1.377(6) .
C31E C32E 1.398(6) .
C31E C36E 1.403(6) .
C32 C33 1.387(6) .
C32 H32A 0.9500 .
C32A C33A 1.405(6) .
C32A H32B 0.9500 .
C32B C33B 1.399(6) .
C32B H32C 0.9500 .
C32C C33C 1.394(7) .
C32C H32D 0.9500 .
C32D C33D 1.378(6) .
C32D H32E 0.9500 .
C32E C33E 1.386(7) .
C32E H32F 0.9500 .
C33 C34 1.374(7) .
C33 H33A 0.9500 .
C33A C34A 1.358(7) .
C33A H33B 0.9500 .
C33B C34B 1.368(6) .
C33B H33C 0.9500 .
C33C C34C 1.358(7) .
C33C H33D 0.9500 .
C33D C34D 1.362(6) .
C33D H33E 0.9500 .
C33E C34E 1.368(7) .
C33E H33F 0.9500 .
C34 C35 1.364(7) .
C34 H34A 0.9500 .
C34A C35A 1.371(7) .
C34A H34B 0.9500 .
C34B C35B 1.383(6) .
C34B H34C 0.9500 .
C34C C35C 1.385(7) .
C34C H34D 0.9500 .
C34D C35D 1.379(6) .
C34D H34E 0.9500 .
C34E C35E 1.373(7) .
C34E H34F 0.9500 .
C35 C36 1.383(6) .
C35 H35A 0.9500 .
C35A C36A 1.404(6) .
C35A H35B 0.9500 .
C35B C36B 1.373(6) .
C35B H35C 0.9500 .
C35C C36C 1.392(6) .
C35C H35D 0.9500 .
C35D C36D 1.383(6) .
C35D H35E 0.9500 .
C35E C36E 1.389(6) .
C35E H35F 0.9500 .
C36 H36A 0.9500 .
C36A H36B 0.9500 .
C36B H36C 0.9500 .
C36C H36D 0.9500 .
C36D H36E 0.9500 .
C36E H36F 0.9500 .
C9S O5S 1.537(8) .
C9S H9SA 0.9800 .
C9S H9SB 0.9800 .
C9S H9SC 0.9800 .
O5S C11S 1.502(7) .
C11S C11S 1.554(10) 2_776
C11S H11A 0.9900 .
C11S H11B 0.9900 .

loop_
_platon_squeeze_void_nr
_platon_squeeze_void_average_x
_platon_squeeze_void_average_y
_platon_squeeze_void_average_z
_platon_squeeze_void_volume
_platon_squeeze_void_count_electrons
_platon_squeeze_void_content
1 0.500 0.000 1.000 905 314 ' '
